data_2008876
loop_
_publ_author_name
'Shoichi Sato'
'Takashi Fukuda'
'Kazuaki Ishii'
'Yoshiharu Nakano'
'Yuki Fujii'

_publ_section_title
;Polymorphs of
 [(2<i>S</i>,3<i>S</i>)-\a-Me-<i>N</i>,<i>N</i>'-bis(salicylidene)butane-2,3-diaminato]bis(pyridine)cobalt(III)
 tetrafluoroborate hydrate
;
_journal_issue 9
_journal_name_full 'Acta Crystallographica Section C'
_journal_page_first 1466
_journal_page_last 1470
_journal_paper_doi 10.1107/S0108270199006812
_journal_volume 55
_journal_year 1999
_chemical_formula_iupac '[Co(C20 H22 N2 O2 )(C5 H5 N)2 ](BF4 ), 1.7H2 O'
_chemical_formula_moiety 'C30 H35.4 Co1 N4 O3.7 B1 F4 '
_chemical_formula_sum 'C30 H35.4 B Co F4 N4 O3.7'
_chemical_formula_weight 657.3
_space_group_IT_number 5
_symmetry_cell_setting monoclinic
_symmetry_space_group_name_Hall 'C 2y'
_symmetry_space_group_name_H-M 'C 1 2 1'
_cell_angle_alpha 90
_cell_angle_beta 92.463(9)
_cell_angle_gamma 90
_cell_formula_units_Z 12
_cell_length_a 10.305(2)
_cell_length_b 18.047(3)
_cell_length_c 50.764(2)
_cell_measurement_reflns_used 25
_cell_measurement_temperature 298.2
_cell_measurement_theta_max 19.8
_cell_measurement_theta_min 18.5
_cell_volume 9432(2)
_computing_cell_refinement 'MSC/AFC Diffractometer Control'
_computing_data_collection 'MSC/AFC Diffractometer Control (Rigaku Corporation, 1991)'
_computing_data_reduction 'TEXSAN  (Molecular Structure Corporation, 1995)'
_computing_molecular_graphics 'ORTEPII (Johnson, 1976)'
_computing_publication_material TEXSAN
_computing_structure_refinement TEXSAN
_computing_structure_solution 'DIRDIF92 (PATTY) (Beurskens et al., 1992)'
_diffrn_measured_fraction_theta_full 0.7560
_diffrn_measured_fraction_theta_max 0.7560
_diffrn_measurement_device_type 'Rigaku AFC5R'
_diffrn_measurement_method \w/\q
_diffrn_radiation_type 'Mo K\a'
_diffrn_radiation_wavelength 0.7107
_diffrn_reflns_av_R_equivalents 0.054
_diffrn_reflns_limit_h_max 13
_diffrn_reflns_limit_h_min 0
_diffrn_reflns_limit_k_max 19
_diffrn_reflns_limit_k_min -23
_diffrn_reflns_limit_l_max 65
_diffrn_reflns_limit_l_min -65
_diffrn_reflns_number 16927
_diffrn_reflns_theta_full 27.50
_diffrn_reflns_theta_max 27.50
_diffrn_standards_decay_% 1.24
_diffrn_standards_interval_count 150
_diffrn_standards_number 4
_exptl_absorpt_coefficient_mu 0.609
_exptl_absorpt_correction_T_max 0.86
_exptl_absorpt_correction_T_min 0.74
_exptl_absorpt_correction_type psi-scan
_exptl_absorpt_process_details '(North et al., 1968)'
_exptl_crystal_colour 'dark brown'
_exptl_crystal_density_diffrn 1.39
_exptl_crystal_density_method 'not measured'
_exptl_crystal_description 'hexagonal plate'
_exptl_crystal_size_max 0.50
_exptl_crystal_size_mid 0.35
_exptl_crystal_size_min 0.25
_refine_diff_density_max 0.89
_refine_diff_density_min -0.44
_refine_ls_abs_structure_details 'see text'
_refine_ls_abs_structure_Flack 0.049(9)
_refine_ls_extinction_method none
_refine_ls_goodness_of_fit_ref 2.990
_refine_ls_hydrogen_treatment noref
_refine_ls_number_parameters 1152
_refine_ls_number_reflns 14486
_refine_ls_R_factor_gt 0.0561
_refine_ls_shift/su_max 0.0570
_refine_ls_structure_factor_coef F
_refine_ls_weighting_details 'w = 1/[\s^2^(Fo) + 0.00022|Fo|^2^]'
_refine_ls_weighting_scheme calc
_refine_ls_wR_factor_ref 0.0686
_reflns_number_gt 13942
_reflns_number_total 16927
_reflns_threshold_expression F^2^>2\s(F^2^)
_cod_data_source_file cf1272.cif
_cod_data_source_block monoclinic
_cod_original_cell_volume 9432.(2)
_cod_original_sg_symbol_H-M 'C 2'
_cod_original_formula_sum 'C30 H35.4 B1 Co1 F4 N4 O3.7 '
_cod_database_code 2008876

loop_
_symmetry_equiv_pos_as_xyz
x,y,z
-x,y,-z
1/2+x,1/2+y,z
1/2-x,1/2+y,-z

loop_
_atom_site_label
_atom_site_fract_x
_atom_site_fract_y
_atom_site_fract_z
_atom_site_U_iso_or_equiv
_atom_site_adp_type
_atom_site_calc_flag
_atom_site_refinement_flags
_atom_site_occupancy
_atom_site_disorder_assembly
_atom_site_disorder_group
_atom_site_type_symbol
Co1 0.39380(3) 0.2100 0.421699(6) 0.03357(8) Uani d . 1.00 . . Co
Co2 0.18741(3) 0.15358(3) 0.245275(7) 0.03548(9) Uani d . 1.00 . . Co
Co3 0.06103(4) 0.07053(3) 0.088181(7) 0.04240(10) Uani d . 1.00 . . Co
F1 -0.2617(3) 0.2781(2) 0.33368(6) 0.1164(9) Uani d . 1.00 . . F
F2 -0.2949(2) 0.3757(2) 0.30786(7) 0.1330(10) Uani d . 1.00 . . F
F3 -0.0964(2) 0.3230(2) 0.31107(5) 0.0973(8) Uani d . 1.00 . . F
F4 -0.1670(3) 0.3856(2) 0.34398(8) 0.194(2) Uani d . 1.00 . . F
F5 0.2173(4) 0.5148(2) 0.32203(9) 0.219(2) Uani d . 1.00 . . F
F6 0.2970(3) 0.5665(2) 0.35870(8) 0.1400(10) Uani d . 1.00 . . F
F7 0.2742(3) 0.44430(10) 0.35535(5) 0.0989(9) Uani d . 1.00 . . F
F8 0.4224(3) 0.5041(2) 0.33337(6) 0.1163(10) Uani d . 1.00 . . F
F9 0.5000 0.1245(6) 0.0000 0.259(4) Uiso d S 0.50 . . F
F10 0.4989(8) 0.2149(5) -0.0287(2) 0.153(2) Uiso d P 0.50 . . F
F11 0.4192(7) 0.2247(4) 0.01630(10) 0.131(2) Uiso d P 0.50 . . F
F12 0.6244(8) 0.2401(5) 0.0056(2) 0.176(3) Uiso d P 0.50 . . F
F13 -0.1336(4) 0.4051(3) 0.01770(10) 0.1126 Uiso d G 0.50 . . F
F14 0.0637(5) 0.3572(3) 0.02436(10) 0.1050 Uiso d G 0.50 . . F
F15 0.0127(5) 0.4170(3) -0.01287(9) 0.1328 Uiso d G 0.50 . . F
F16 -0.0745(5) 0.3070(2) -0.00529(10) 0.1086 Uiso d G 0.50 . . F
O1 0.2888(2) 0.14580(10) 0.44062(4) 0.0410(5) Uani d . 1.00 . . O
O2 0.3061(2) 0.28330(10) 0.43974(4) 0.0448(5) Uani d . 1.00 . . O
O3 0.3364(2) 0.17440(10) 0.22637(4) 0.0421(5) Uani d . 1.00 . . O
O4 0.1183(2) 0.23590(10) 0.22710(4) 0.0454(5) Uani d . 1.00 . . O
O5 0.1112(2) -0.01570(10) 0.10670(4) 0.0495(6) Uani d . 1.00 . . O
O6 -0.0908(2) 0.06070(10) 0.10676(4) 0.0540(6) Uani d . 1.00 . . O
O7w 0.0353(4) 0.2305(3) 0.44990(10) 0.171(2) Uiso d . 1.00 . . O
O8w 0.3341(5) 0.3462(3) 0.21820(10) 0.188(3) Uiso d P 0.96 . . O
O9w 0.3613(5) 0.3970(3) 0.11620(10) 0.190(3) Uiso d P 0.97 . . O
O10w 0.2318(7) 0.4102(4) 0.16690(10) 0.135(3) Uiso d P 0.55 . . O
O11w 0.0000 0.3101(5) 0.5000 0.142(4) Uiso d SP 0.50 . . O
O13w -0.0240(10) 0.4917(6) 0.1658(2) 0.096(4) Uiso d P 0.28 . . O
O14w 0.486(2) 0.3170(10) 0.1652(5) 0.150(10) Uiso d P 0.19 . . O
O15w 0.0000 0.4811(5) 0.5000 0.101(4) Uiso d SP 0.50 . . O
N1 0.4754(2) 0.13180(10) 0.40319(4) 0.0381(6) Uani d . 1.00 . . N
N2 0.5002(2) 0.27740(10) 0.40334(4) 0.0414(6) Uani d . 1.00 . . N
N3 0.2501(2) 0.21430(10) 0.39380(4) 0.0421(6) Uani d . 1.00 . . N
N4 0.5250(2) 0.20800(10) 0.45190(4) 0.0326(5) Uani d . 1.00 . . N
N5 0.2669(2) 0.07190(10) 0.26364(4) 0.0410(6) Uani d . 1.00 . . N
N6 0.0317(2) 0.13320(10) 0.26349(4) 0.0412(6) Uani d . 1.00 . . N
N7 0.2564(2) 0.22270(10) 0.27299(4) 0.0432(6) Uani d . 1.00 . . N
N8 0.1212(2) 0.09150(10) 0.21488(4) 0.0392(6) Uani d . 1.00 . . N
N9 0.0053(2) 0.1582(2) 0.06989(5) 0.0537(7) Uani d . 1.00 . . N
N10 0.2169(2) 0.0753(2) 0.06928(4) 0.0507(7) Uani d . 1.00 . . N
N11 -0.0191(3) 0.0047(2) 0.06093(5) 0.0560(7) Uani d . 1.00 . . N
N12 0.1317(2) 0.13190(10) 0.11843(4) 0.0423(6) Uani d . 1.00 . . N
C1 0.2969(3) 0.0736(2) 0.44169(5) 0.0427(7) Uani d . 1.00 . . C
C2 0.2155(3) 0.0373(2) 0.45941(7) 0.0585(9) Uani d . 1.00 . . C
C3 0.2223(4) -0.0379(2) 0.46300(7) 0.0730(10) Uani d . 1.00 . . C
C4 0.3094(4) -0.0800(2) 0.44983(8) 0.0790(10) Uani d . 1.00 . . C
C5 0.3843(4) -0.0478(2) 0.43169(7) 0.0650(10) Uani d . 1.00 . . C
C6 0.3802(3) 0.0294(2) 0.42658(6) 0.0457(8) Uani d . 1.00 . . C
C7 0.4615(3) 0.0597(2) 0.40635(5) 0.0454(7) Uani d . 1.00 . . C
C8 0.5218(4) 0.0044(2) 0.38854(8) 0.0720(10) Uani d . 1.00 . . C
C9 0.3200(3) 0.3563(2) 0.43698(6) 0.0472(8) Uani d . 1.00 . . C
C10 0.2398(4) 0.3987(2) 0.45295(7) 0.0668(10) Uani d . 1.00 . . C
C11 0.2467(5) 0.4744(2) 0.45223(9) 0.0910(10) Uani d . 1.00 . . C
C12 0.3262(5) 0.5090(2) 0.43590(10) 0.0920(10) Uani d . 1.00 . . C
C13 0.4044(4) 0.4690(2) 0.41985(8) 0.0760(10) Uani d . 1.00 . . C
C14 0.4045(3) 0.3913(2) 0.42015(6) 0.0507(8) Uani d . 1.00 . . C
C15 0.4953(3) 0.3500(2) 0.40359(6) 0.0511(8) Uani d . 1.00 . . C
C16 0.5842(4) 0.3970(2) 0.38741(8) 0.0760(10) Uani d . 1.00 . . C
C17 0.5521(3) 0.1618(2) 0.38140(5) 0.0506(8) Uani d . 1.00 . . C
C18 0.6017(3) 0.2381(2) 0.38901(5) 0.0460(7) Uani d . 1.00 . . C
C19 0.4736(3) 0.1617(2) 0.35575(6) 0.0720(10) Uani d . 1.00 . . C
C20 0.7290(3) 0.2343(2) 0.40537(7) 0.0640(10) Uani d . 1.00 . . C
C21 0.1826(3) 0.1525(2) 0.38782(5) 0.0498(8) Uani d . 1.00 . . C
C22 0.0732(3) 0.1530(2) 0.37105(6) 0.0607(9) Uani d . 1.00 . . C
C23 0.0334(3) 0.2168(2) 0.35976(7) 0.0680(9) Uani d . 1.00 . . C
C24 0.1049(3) 0.2817(2) 0.36536(7) 0.0640(10) Uani d . 1.00 . . C
C25 0.2102(3) 0.2776(2) 0.38258(6) 0.0495(8) Uani d . 1.00 . . C
C26 0.5690(3) 0.2699(2) 0.46300(5) 0.0460(8) Uani d . 1.00 . . C
C27 0.6484(3) 0.2715(2) 0.48550(6) 0.0537(8) Uani d . 1.00 . . C
C28 0.6915(3) 0.2076(2) 0.49701(5) 0.0509(7) Uani d . 1.00 . . C
C29 0.6466(3) 0.1428(2) 0.48533(7) 0.0593(9) Uani d . 1.00 . . C
C30 0.5662(3) 0.1445(2) 0.46271(5) 0.0444(7) Uani d . 1.00 . . C
C31 0.4394(3) 0.1345(2) 0.22511(6) 0.0455(8) Uani d . 1.00 . . C
C32 0.5337(3) 0.1572(2) 0.20795(6) 0.0616(9) Uani d . 1.00 . . C
C33 0.6420(3) 0.1166(3) 0.20298(8) 0.0800(10) Uani d . 1.00 . . C
C34 0.6619(3) 0.0502(3) 0.21656(9) 0.0860(10) Uani d . 1.00 . . C
C35 0.5783(3) 0.0286(2) 0.23489(7) 0.0660(10) Uani d . 1.00 . . C
C36 0.4665(3) 0.0695(2) 0.24029(6) 0.0504(8) Uani d . 1.00 . . C
C37 0.3826(3) 0.0439(2) 0.26086(6) 0.0476(8) Uani d . 1.00 . . C
C38 0.4294(4) -0.0182(2) 0.27898(8) 0.0760(10) Uani d . 1.00 . . C
C39 0.0038(3) 0.2655(2) 0.22986(6) 0.0487(8) Uani d . 1.00 . . C
C40 -0.0212(4) 0.3305(2) 0.21445(8) 0.0740(10) Uani d . 1.00 . . C
C41 -0.1382(5) 0.3649(2) 0.21460(10) 0.101(2) Uani d . 1.00 . . C
C42 -0.2325(4) 0.3383(3) 0.23120(10) 0.102(2) Uani d . 1.00 . . C
C43 -0.2103(3) 0.2780(2) 0.24629(9) 0.0810(10) Uani d . 1.00 . . C
C44 -0.0916(3) 0.2391(2) 0.24655(6) 0.0541(8) Uani d . 1.00 . . C
C45 -0.0742(3) 0.1712(2) 0.26269(6) 0.0502(8) Uani d . 1.00 . . C
C46 -0.1875(3) 0.1477(3) 0.27935(8) 0.0780(10) Uani d . 1.00 . . C
C47 0.1846(3) 0.0469(2) 0.28554(6) 0.0499(8) Uani d . 1.00 . . C
C48 0.0434(3) 0.0608(2) 0.27769(6) 0.0501(7) Uani d . 1.00 . . C
C49 0.2237(4) 0.0821(3) 0.31131(6) 0.0800(10) Uani d . 1.00 . . C
C50 -0.0177(3) -0.0021(2) 0.26162(7) 0.0613(10) Uani d . 1.00 . . C
C51 0.1806(3) 0.2742(2) 0.28436(6) 0.0517(8) Uani d . 1.00 . . C
C52 0.2311(4) 0.3277(2) 0.30070(7) 0.0643(9) Uani d . 1.00 . . C
C53 0.3618(4) 0.3299(2) 0.30678(7) 0.0674(10) Uani d . 1.00 . . C
C54 0.4405(3) 0.2767(2) 0.29561(7) 0.0624(10) Uani d . 1.00 . . C
C55 0.3840(3) 0.2257(2) 0.27932(6) 0.0511(8) Uani d . 1.00 . . C
C56 0.1937(3) 0.0393(2) 0.20420(6) 0.0511(8) Uani d . 1.00 . . C
C57 0.1562(3) 0.0004(2) 0.18176(7) 0.0636(10) Uani d . 1.00 . . C
C58 0.0373(3) 0.0162(2) 0.16960(6) 0.0557(9) Uani d . 1.00 . . C
C59 -0.0380(3) 0.0675(2) 0.18065(6) 0.0556(9) Uani d . 1.00 . . C
C60 0.0072(3) 0.1039(2) 0.20284(6) 0.0480(8) Uani d . 1.00 . . C
C61 0.2250(3) -0.0470(2) 0.10737(6) 0.0534(8) Uani d . 1.00 . . C
C62 0.2410(4) -0.1083(2) 0.12462(7) 0.0700(10) Uani d . 1.00 . . C
C63 0.3595(5) -0.1427(2) 0.12836(10) 0.0980(10) Uani d . 1.00 . . C
C64 0.4663(5) -0.1177(3) 0.11500(10) 0.109(2) Uani d . 1.00 . . C
C65 0.4535(4) -0.0614(2) 0.09717(9) 0.0820(10) Uani d . 1.00 . . C
C66 0.3312(3) -0.0248(2) 0.09250(6) 0.0580(9) Uani d . 1.00 . . C
C67 0.3217(3) 0.0344(2) 0.07229(6) 0.0559(9) Uani d . 1.00 . . C
C68 0.4354(4) 0.0455(2) 0.05527(8) 0.0820(10) Uani d . 1.00 . . C
C69 -0.1945(3) 0.1021(2) 0.10460(7) 0.0584(9) Uani d . 1.00 . . C
C70 -0.2955(3) 0.0828(3) 0.12110(8) 0.0780(10) Uani d . 1.00 . . C
C71 -0.4069(4) 0.1220(3) 0.12083(10) 0.102(2) Uani d . 1.00 . . C
C72 -0.4245(4) 0.1816(3) 0.10530(10) 0.110(2) Uani d . 1.00 . . C
C73 -0.3291(4) 0.2037(3) 0.08862(10) 0.0970(10) Uani d . 1.00 . . C
C74 -0.2108(3) 0.1632(2) 0.08800(7) 0.0671(10) Uani d . 1.00 . . C
C75 -0.1058(3) 0.1913(2) 0.07107(8) 0.0700(10) Uani d . 1.00 . . C
C76 -0.1369(5) 0.2587(3) 0.05370(10) 0.124(2) Uani d . 1.00 . . C
C77 0.2048(3) 0.1294(2) 0.04722(6) 0.0615(9) Uani d . 1.00 . . C
C78 0.1128(3) 0.1916(2) 0.05534(7) 0.0639(10) Uani d . 1.00 . . C
C79 0.1592(5) 0.0939(3) 0.02192(7) 0.0960(10) Uani d . 1.00 . . C
C80 0.1835(4) 0.2521(2) 0.07177(8) 0.0730(10) Uani d . 1.00 . . C
C81 -0.1390(3) 0.0164(2) 0.05063(7) 0.0650(10) Uani d . 1.00 . . C
C82 -0.2006(4) -0.0358(3) 0.03341(7) 0.0780(10) Uani d . 1.00 . . C
C83 -0.1384(5) -0.0987(3) 0.02721(8) 0.0910(10) Uani d . 1.00 . . C
C84 -0.0128(4) -0.1102(2) 0.03679(8) 0.0810(10) Uani d . 1.00 . . C
C85 0.0428(4) -0.0582(2) 0.05332(7) 0.0660(10) Uani d . 1.00 . . C
C86 0.2495(3) 0.1184(2) 0.13012(6) 0.0543(9) Uani d . 1.00 . . C
C87 0.2928(3) 0.1535(2) 0.15260(7) 0.0655(10) Uani d . 1.00 . . C
C88 0.2172(3) 0.2058(2) 0.16403(6) 0.0582(9) Uani d . 1.00 . . C
C89 0.0995(3) 0.2216(2) 0.15179(7) 0.0641(10) Uani d . 1.00 . . C
C90 0.0602(3) 0.1835(2) 0.12946(7) 0.0557(9) Uani d . 1.00 . . C
B1 -0.2034(4) 0.3418(3) 0.32400(10) 0.0780(10) Uani d . 1.00 . . B
B2 0.3000(5) 0.5086(3) 0.34220(10) 0.0830(10) Uani d . 1.00 . . B
B3 0.5000 0.1960(10) 0.0000 0.188(6) Uiso d S 1.00 . . B
B4 -0.0330(3) 0.3716(2) 0.00599(7) 0.0884 Uiso d G 0.50 . . B
H2 0.1536 0.0660 0.4686 0.0708 Uiso calc . 1.00 . . H
H3 0.1651 -0.0609 0.4750 0.0878 Uiso calc . 1.00 . . H
H4 0.3176 -0.1320 0.4535 0.0969 Uiso calc . 1.00 . . H
H5 0.4418 -0.0785 0.4221 0.0743 Uiso calc . 1.00 . . H
H8a 0.4622 -0.0291 0.3792 0.0831 Uiso calc . 1.00 . . H
H8b 0.5910 -0.0158 0.3955 0.0831 Uiso calc . 1.00 . . H
H8c 0.5681 0.0247 0.3796 0.0831 Uiso calc . 1.00 . . H
H10 0.1799 0.3755 0.4642 0.0814 Uiso calc . 1.00 . . H
H11 0.1931 0.5026 0.4632 0.1070 Uiso calc . 1.00 . . H
H12 0.3258 0.5620 0.4342 0.1201 Uiso calc . 1.00 . . H
H13 0.4617 0.4943 0.4089 0.0881 Uiso calc . 1.00 . . H
H16a 0.6427 0.4237 0.4010 0.0900 Uiso calc . 1.00 . . H
H16b 0.5501 0.4180 0.3757 0.0900 Uiso calc . 1.00 . . H
H16c 0.6333 0.3764 0.3793 0.0900 Uiso calc . 1.00 . . H
H17 0.6256 0.1300 0.3794 0.0621 Uiso calc . 1.00 . . H
H18 0.6170 0.2650 0.3735 0.0559 Uiso calc . 1.00 . . H
H19a 0.4119 0.2019 0.3561 0.0860 Uiso calc . 1.00 . . H
H19b 0.5289 0.1725 0.3416 0.0860 Uiso calc . 1.00 . . H
H19c 0.4295 0.1180 0.3530 0.0860 Uiso calc . 1.00 . . H
H20a 0.7793 0.2174 0.4008 0.0762 Uiso calc . 1.00 . . H
H20b 0.7294 0.2040 0.4209 0.0762 Uiso calc . 1.00 . . H
H20c 0.7553 0.2733 0.4113 0.0762 Uiso calc . 1.00 . . H
H21 0.2104 0.1070 0.3954 0.0616 Uiso calc . 1.00 . . H
H22 0.0290 0.1091 0.3669 0.0754 Uiso calc . 1.00 . . H
H23 -0.0427 0.2192 0.3483 0.0799 Uiso calc . 1.00 . . H
H24 0.0793 0.3281 0.3577 0.0763 Uiso calc . 1.00 . . H
H25 0.2584 0.3213 0.3867 0.0593 Uiso calc . 1.00 . . H
H26 0.5437 0.3165 0.4553 0.0555 Uiso calc . 1.00 . . H
H27 0.6767 0.3178 0.4930 0.0606 Uiso calc . 1.00 . . H
H28 0.7467 0.2073 0.5122 0.0624 Uiso calc . 1.00 . . H
H29 0.6725 0.0963 0.4931 0.0685 Uiso calc . 1.00 . . H
H30 0.5406 0.0997 0.4546 0.0548 Uiso calc . 1.00 . . H
H32 0.5203 0.2029 0.1984 0.0735 Uiso calc . 1.00 . . H
H33 0.7032 0.1337 0.1907 0.0970 Uiso calc . 1.00 . . H
H34 0.7383 0.0224 0.2133 0.1027 Uiso calc . 1.00 . . H
H35 0.5973 -0.0150 0.2448 0.0760 Uiso calc . 1.00 . . H
H38a 0.4475 -0.0687 0.2679 0.0941 Uiso calc . 1.00 . . H
H38b 0.4994 -0.0172 0.2818 0.0941 Uiso calc . 1.00 . . H
H38c 0.4175 -0.0107 0.2943 0.0941 Uiso calc . 1.00 . . H
H40 0.0428 0.3490 0.2034 0.0855 Uiso calc . 1.00 . . H
H41 -0.1569 0.4083 0.2049 0.1332 Uiso calc . 1.00 . . H
H42 -0.3181 0.3605 0.2317 0.1213 Uiso calc . 1.00 . . H
H43 -0.2772 0.2596 0.2577 0.0942 Uiso calc . 1.00 . . H
H46a -0.2481 0.1555 0.2717 0.0990 Uiso calc . 1.00 . . H
H46b -0.1774 0.1148 0.2872 0.0990 Uiso calc . 1.00 . . H
H46c -0.2019 0.1850 0.2950 0.0990 Uiso calc . 1.00 . . H
H47 0.1962 -0.0052 0.2873 0.0596 Uiso calc . 1.00 . . H
H48 -0.0028 0.0656 0.2934 0.0608 Uiso calc . 1.00 . . H
H49a 0.1808 0.1410 0.3142 0.0929 Uiso calc . 1.00 . . H
H49b 0.1975 0.0625 0.3252 0.0929 Uiso calc . 1.00 . . H
H49c 0.3240 0.0945 0.3146 0.0929 Uiso calc . 1.00 . . H
H50a -0.1213 0.0097 0.2604 0.0735 Uiso calc . 1.00 . . H
H50b 0.0231 0.0112 0.2462 0.0735 Uiso calc . 1.00 . . H
H50c -0.0271 -0.0421 0.2723 0.0735 Uiso calc . 1.00 . . H
H51 0.0897 0.2723 0.2807 0.0622 Uiso calc . 1.00 . . H
H52 0.1749 0.3635 0.3086 0.0756 Uiso calc . 1.00 . . H
H53 0.3993 0.3663 0.3187 0.0811 Uiso calc . 1.00 . . H
H54 0.5327 0.2768 0.2989 0.0747 Uiso calc . 1.00 . . H
H55 0.4386 0.1894 0.2716 0.0593 Uiso calc . 1.00 . . H
H56 0.2755 0.0277 0.2126 0.0614 Uiso calc . 1.00 . . H
H57 0.2117 -0.0357 0.1747 0.0749 Uiso calc . 1.00 . . H
H58 0.0092 -0.0093 0.1539 0.0670 Uiso calc . 1.00 . . H
H59 -0.1212 0.0788 0.1728 0.0681 Uiso calc . 1.00 . . H
H60 -0.0476 0.1406 0.2101 0.0593 Uiso calc . 1.00 . . H
H62 0.1692 -0.1257 0.1334 0.0860 Uiso calc . 1.00 . . H
H63 0.3692 -0.1827 0.1402 0.1268 Uiso calc . 1.00 . . H
H64 0.5485 -0.1404 0.1177 0.1272 Uiso calc . 1.00 . . H
H65 0.5257 -0.0455 0.0876 0.0998 Uiso calc . 1.00 . . H
H68a 0.4022 0.0478 0.0362 0.0989 Uiso calc . 1.00 . . H
H68b 0.4854 0.0855 0.0604 0.0989 Uiso calc . 1.00 . . H
H68c 0.4800 0.0117 0.0473 0.0989 Uiso calc . 1.00 . . H
H70 -0.2852 0.0421 0.1327 0.0946 Uiso calc . 1.00 . . H
H71 -0.4740 0.1056 0.1316 0.1196 Uiso calc . 1.00 . . H
H72 -0.5020 0.2096 0.1058 0.1364 Uiso calc . 1.00 . . H
H73 -0.3416 0.2468 0.0772 0.1194 Uiso calc . 1.00 . . H
H76a -0.1981 0.2658 0.0393 0.1354 Uiso calc . 1.00 . . H
H76b -0.0798 0.2806 0.0513 0.1354 Uiso calc . 1.00 . . H
H76c -0.1756 0.2937 0.0677 0.1354 Uiso calc . 1.00 . . H
H77 0.2883 0.1513 0.0453 0.0723 Uiso calc . 1.00 . . H
H78 0.0768 0.2140 0.0397 0.0786 Uiso calc . 1.00 . . H
H79a 0.1756 0.1251 0.0110 0.1074 Uiso calc . 1.00 . . H
H79b 0.2217 0.0497 0.0184 0.1074 Uiso calc . 1.00 . . H
H79c 0.0785 0.0735 0.0216 0.1074 Uiso calc . 1.00 . . H
H80a 0.2337 0.2233 0.0879 0.0861 Uiso calc . 1.00 . . H
H80b 0.2501 0.2710 0.0566 0.0861 Uiso calc . 1.00 . . H
H80c 0.1286 0.2893 0.0769 0.0861 Uiso calc . 1.00 . . H
H81 -0.1847 0.0603 0.0551 0.0825 Uiso calc . 1.00 . . H
H82 -0.2857 -0.0270 0.0266 0.0930 Uiso calc . 1.00 . . H
H83 -0.1806 -0.1339 0.0160 0.1091 Uiso calc . 1.00 . . H
H84 0.0333 -0.1525 0.0322 0.0940 Uiso calc . 1.00 . . H
H85 0.1287 -0.0668 0.0605 0.0783 Uiso calc . 1.00 . . H
H86 0.3036 0.0828 0.1226 0.0631 Uiso calc . 1.00 . . H
H87 0.3757 0.1426 0.1606 0.0780 Uiso calc . 1.00 . . H
H88 0.2451 0.2293 0.1798 0.0677 Uiso calc . 1.00 . . H
H89 0.0470 0.2588 0.1588 0.0777 Uiso calc . 1.00 . . H
H90 -0.0374 0.1844 0.1266 0.0627 Uiso calc . 1.00 . . H

loop_
_atom_site_aniso_label
_atom_site_aniso_U_11
_atom_site_aniso_U_22
_atom_site_aniso_U_33
_atom_site_aniso_U_12
_atom_site_aniso_U_13
_atom_site_aniso_U_23
Co1 0.0393(2) 0.0338(2) 0.0275(2) 0.0004(2) -0.00090(10) -0.00010(10)
Co2 0.0385(2) 0.0387(2) 0.0290(2) 0.0013(2) -0.00100(10) -0.00060(10)
Co3 0.0457(2) 0.0487(2) 0.0326(2) -0.0004(2) -0.0022(2) -0.0009(2)
F1 0.103(2) 0.116(2) 0.133(2) 0.0060(10) 0.032(2) 0.067(2)
F2 0.0690(10) 0.119(2) 0.207(3) -0.0030(10) -0.030(2) 0.089(2)
F3 0.0800(10) 0.120(2) 0.094(2) 0.0140(10) 0.0260(10) 0.0290(10)
F4 0.133(3) 0.236(4) 0.211(3) -0.007(3) -0.027(2) -0.162(3)
F5 0.238(4) 0.175(3) 0.230(4) -0.057(3) -0.165(3) 0.073(3)
F6 0.107(2) 0.091(2) 0.226(3) -0.025(2) 0.054(2) -0.082(2)
F7 0.130(2) 0.0730(10) 0.096(2) -0.0070(10) 0.032(2) 0.0060(10)
F8 0.112(2) 0.101(2) 0.141(2) -0.005(2) 0.065(2) -0.007(2)
O1 0.0480(10) 0.0388(9) 0.0365(9) -0.0011(8) 0.0036(8) 0.0008(8)
O2 0.0500(10) 0.0418(10) 0.0430(10) 0.0083(9) 0.0020(9) -0.0030(8)
O3 0.0433(10) 0.0500(10) 0.0331(10) -0.0005(8) 0.0039(8) 0.0061(8)
O4 0.0480(10) 0.0410(10) 0.0460(10) 0.0081(8) -0.0010(9) 0.0044(8)
O5 0.0550(10) 0.0530(10) 0.0400(10) 0.0048(9) 0.0037(9) 0.0024(9)
O6 0.0460(10) 0.0660(10) 0.0500(10) 0.0014(10) 0.0013(9) 0.0020(10)
N1 0.0410(10) 0.0450(10) 0.0280(10) -0.0020(9) 0.0005(9) -0.0097(9)
N2 0.0450(10) 0.0450(10) 0.0340(10) -0.0041(10) -0.0023(9) 0.0063(9)
N3 0.0440(10) 0.0510(10) 0.0310(10) 0.0010(10) -0.0006(9) -0.0030(10)
N4 0.0390(10) 0.0343(9) 0.0241(9) -0.0017(10) 0.0009(8) 0.0006(9)
N5 0.0450(10) 0.0430(10) 0.0340(10) -0.0020(10) -0.0097(9) 0.0080(10)
N6 0.0430(10) 0.0510(10) 0.0300(10) 0.0004(10) 0.0039(9) -0.0040(9)
N7 0.0450(10) 0.0470(10) 0.0370(10) -0.0060(10) -0.0020(10) -0.0019(10)
N8 0.0400(10) 0.0480(10) 0.0290(10) 0.0011(9) 0.0026(9) -0.0005(9)
N9 0.0540(10) 0.0590(10) 0.0470(10) -0.0010(10) -0.0140(10) 0.0080(10)
N10 0.0530(10) 0.065(2) 0.0340(10) -0.0080(10) 0.0040(10) -0.0040(10)
N11 0.0620(10) 0.063(2) 0.0430(10) -0.0120(10) 0.0030(10) -0.0050(10)
N12 0.0460(10) 0.0490(10) 0.0310(10) 0.0057(10) -0.0050(9) 0.0005(9)
C1 0.050(2) 0.0380(10) 0.0390(10) -0.0060(10) -0.0070(10) -0.0030(10)
C2 0.072(2) 0.051(2) 0.054(2) -0.016(2) 0.014(2) 0.0010(10)
C3 0.104(3) 0.057(2) 0.059(2) -0.023(2) 0.013(2) 0.001(2)
C4 0.120(3) 0.041(2) 0.077(2) -0.013(2) 0.004(2) 0.008(2)
C5 0.082(2) 0.044(2) 0.067(2) -0.003(2) -0.004(2) -0.008(2)
C6 0.052(2) 0.0410(10) 0.045(2) -0.0060(10) 0.0000(10) -0.0080(10)
C7 0.053(2) 0.0440(10) 0.0390(10) 0.0000(10) -0.0030(10) -0.0130(10)
C8 0.080(2) 0.061(2) 0.076(2) 0.004(2) 0.022(2) -0.022(2)
C9 0.055(2) 0.0410(10) 0.044(2) 0.0130(10) -0.0100(10) -0.0060(10)
C10 0.088(2) 0.054(2) 0.059(2) 0.029(2) -0.004(2) -0.006(2)
C11 0.144(4) 0.052(2) 0.077(3) 0.038(2) -0.004(2) -0.009(2)
C12 0.122(3) 0.034(2) 0.118(3) 0.019(2) -0.015(2) -0.002(2)
C13 0.093(3) 0.044(2) 0.089(3) -0.002(2) -0.019(2) 0.015(2)
C14 0.062(2) 0.0420(10) 0.047(2) 0.0040(10) -0.0100(10) 0.0030(10)
C15 0.055(2) 0.0510(10) 0.046(2) -0.0050(10) -0.0100(10) 0.0120(10)
C16 0.084(2) 0.064(2) 0.081(2) -0.012(2) 0.017(2) 0.034(2)
C17 0.051(2) 0.068(2) 0.0340(10) -0.0060(10) 0.0070(10) -0.0090(10)
C18 0.0520(10) 0.057(2) 0.0300(10) -0.0050(10) 0.0080(10) 0.0050(10)
C19 0.075(2) 0.112(3) 0.0300(10) -0.021(2) 0.0030(10) -0.012(2)
C20 0.040(2) 0.080(2) 0.072(2) 0.001(2) 0.0060(10) -0.009(2)
C21 0.0480(10) 0.062(2) 0.0380(10) 0.0000(10) -0.0050(10) 0.0020(10)
C22 0.050(2) 0.082(2) 0.050(2) -0.013(2) -0.0050(10) -0.013(2)
C23 0.049(2) 0.097(2) 0.057(2) 0.011(2) -0.0120(10) -0.004(2)
C24 0.060(2) 0.075(2) 0.055(2) 0.018(2) -0.0160(10) 0.011(2)
C25 0.047(2) 0.057(2) 0.044(2) 0.0040(10) 0.0000(10) 0.0050(10)
C26 0.067(2) 0.0370(10) 0.0340(10) -0.0040(10) -0.0050(10) 0.0030(10)
C27 0.071(2) 0.0430(10) 0.045(2) -0.0140(10) -0.0170(10) -0.0020(10)
C28 0.061(2) 0.0540(10) 0.0360(10) -0.007(2) -0.0110(10) 0.0000(10)
C29 0.073(2) 0.039(2) 0.063(2) 0.0040(10) -0.028(2) 0.0040(10)
C30 0.056(2) 0.0370(10) 0.0390(10) 0.0030(10) -0.0100(10) -0.0010(10)
C31 0.0350(10) 0.060(2) 0.0410(10) 0.0030(10) -0.0040(10) -0.0050(10)
C32 0.046(2) 0.087(2) 0.051(2) 0.002(2) 0.0010(10) 0.004(2)
C33 0.045(2) 0.126(3) 0.071(2) 0.013(2) 0.011(2) 0.005(2)
C34 0.052(2) 0.120(3) 0.086(3) 0.033(2) 0.013(2) -0.009(2)
C35 0.047(2) 0.072(2) 0.077(2) 0.0150(10) -0.0110(10) 0.002(2)
C36 0.0440(10) 0.058(2) 0.048(2) 0.0020(10) -0.0060(10) -0.0040(10)
C37 0.0480(10) 0.049(2) 0.0440(10) 0.0030(10) -0.0160(10) -0.0010(10)
C38 0.070(2) 0.083(2) 0.071(2) 0.018(2) -0.021(2) 0.029(2)
C39 0.0510(10) 0.0450(10) 0.048(2) 0.0140(10) -0.0120(10) -0.0140(10)
C40 0.088(2) 0.065(2) 0.069(2) 0.028(2) -0.009(2) -0.002(2)
C41 0.099(3) 0.084(3) 0.117(4) 0.051(2) -0.017(2) -0.014(2)
C42 0.080(3) 0.095(3) 0.129(4) 0.061(2) -0.009(2) -0.014(2)
C43 0.054(2) 0.089(3) 0.100(3) 0.022(2) 0.007(2) -0.025(2)
C44 0.053(2) 0.054(2) 0.055(2) 0.0100(10) -0.0050(10) -0.0160(10)
C45 0.0440(10) 0.066(2) 0.041(2) 0.0000(10) 0.0020(10) -0.0190(10)
C46 0.053(2) 0.105(3) 0.078(2) -0.007(2) 0.029(2) -0.005(2)
C47 0.058(2) 0.050(2) 0.0410(10) -0.0100(10) -0.0070(10) 0.0140(10)
C48 0.059(2) 0.055(2) 0.0370(10) -0.0050(10) 0.0100(10) 0.0060(10)
C49 0.086(2) 0.122(3) 0.0310(10) -0.027(2) -0.002(2) 0.010(2)
C50 0.058(2) 0.059(2) 0.066(2) -0.018(2) -0.003(2) 0.0040(10)
C51 0.067(2) 0.046(2) 0.041(2) 0.0000(10) -0.0040(10) -0.0060(10)
C52 0.092(2) 0.048(2) 0.053(2) 0.004(2) 0.004(2) -0.0150(10)
C53 0.095(2) 0.057(2) 0.050(2) -0.020(2) -0.003(2) -0.013(2)
C54 0.067(2) 0.067(2) 0.052(2) -0.0200(10) -0.006(2) -0.0050(10)
C55 0.0550(10) 0.053(2) 0.044(2) -0.0050(10) -0.0040(10) -0.0030(10)
C56 0.054(2) 0.051(2) 0.047(2) 0.0170(10) -0.0130(10) -0.0100(10)
C57 0.060(2) 0.075(2) 0.055(2) 0.029(2) -0.0090(10) -0.024(2)
C58 0.064(2) 0.061(2) 0.040(2) 0.0010(10) -0.0140(10) -0.0160(10)
C59 0.044(2) 0.074(2) 0.048(2) 0.0080(10) -0.0160(10) -0.0120(10)
C60 0.0410(10) 0.063(2) 0.0390(10) 0.0090(10) 0.0010(10) -0.0050(10)
C61 0.064(2) 0.048(2) 0.048(2) 0.0080(10) -0.0020(10) -0.0120(10)
C62 0.088(2) 0.056(2) 0.068(2) 0.018(2) 0.009(2) 0.005(2)
C63 0.116(3) 0.082(3) 0.097(3) 0.053(2) 0.003(2) 0.022(2)
C64 0.093(3) 0.112(3) 0.123(4) 0.062(3) 0.011(3) 0.018(3)
C65 0.070(2) 0.087(3) 0.091(3) 0.031(2) 0.008(2) -0.019(2)
C66 0.062(2) 0.061(2) 0.052(2) 0.0100(10) 0.0080(10) -0.0110(10)
C67 0.061(2) 0.060(2) 0.048(2) 0.0000(10) 0.0090(10) -0.0180(10)
C68 0.073(2) 0.096(3) 0.079(2) 0.001(2) 0.041(2) -0.025(2)
C69 0.0410(10) 0.075(2) 0.058(2) -0.0010(10) -0.0060(10) -0.0140(10)
C70 0.050(2) 0.118(3) 0.067(2) -0.007(2) 0.007(2) -0.013(2)
C71 0.047(2) 0.157(4) 0.100(3) 0.014(2) -0.004(2) -0.028(3)
C72 0.045(2) 0.138(4) 0.144(4) 0.025(2) -0.016(2) -0.027(3)
C73 0.061(2) 0.105(3) 0.123(3) 0.028(2) -0.028(2) -0.025(3)
C74 0.047(2) 0.077(2) 0.075(2) 0.007(2) -0.0200(10) -0.010(2)
C75 0.064(2) 0.074(2) 0.071(2) 0.010(2) -0.021(2) 0.001(2)
C76 0.124(4) 0.109(3) 0.137(4) 0.028(3) -0.032(3) 0.069(3)
C77 0.067(2) 0.080(2) 0.0370(10) -0.017(2) 0.0050(10) 0.0050(10)
C78 0.071(2) 0.070(2) 0.050(2) -0.0100(10) -0.0090(10) 0.0250(10)
C79 0.130(4) 0.129(4) 0.030(2) -0.041(3) 0.006(2) 0.003(2)
C80 0.075(2) 0.061(2) 0.082(3) -0.011(2) 0.005(2) 0.005(2)
C81 0.063(2) 0.083(2) 0.049(2) -0.020(2) -0.0050(10) -0.002(2)
C82 0.072(2) 0.114(3) 0.048(2) -0.040(2) 0.000(2) -0.014(2)
C83 0.112(3) 0.103(3) 0.059(2) -0.053(2) 0.006(2) -0.029(2)
C84 0.110(3) 0.070(2) 0.063(2) -0.022(2) 0.010(2) -0.017(2)
C85 0.086(2) 0.058(2) 0.052(2) -0.008(2) -0.001(2) -0.0020(10)
C86 0.045(2) 0.064(2) 0.054(2) 0.0140(10) -0.0050(10) -0.0150(10)
C87 0.049(2) 0.087(2) 0.059(2) 0.009(2) -0.0160(10) -0.027(2)
C88 0.068(2) 0.066(2) 0.0400(10) 0.003(2) -0.0060(10) -0.008(2)
C89 0.068(2) 0.058(2) 0.065(2) 0.016(2) -0.009(2) -0.017(2)
C90 0.047(2) 0.064(2) 0.055(2) 0.0140(10) -0.0040(10) -0.0090(10)
B1 0.054(2) 0.087(3) 0.092(3) -0.009(2) 0.005(2) 0.024(2)
B2 0.099(2) 0.061(2) 0.092(3) -0.018(2) 0.034(2) -0.002(2)

loop_
_geom_angle_atom_site_label_1
_geom_angle_atom_site_label_2
_geom_angle_atom_site_label_3
_geom_angle_site_symmetry_1
_geom_angle_site_symmetry_3
_geom_angle
O1 Co1 O2 . . 83.40(10)
O1 Co1 N1 . . 94.1(2)
O1 Co1 N2 . . 178.2(2)
O1 Co1 N3 . . 87.70(10)
O1 Co1 N4 . . 89.00(10)
O2 Co1 N1 . . 176.9(2)
O2 Co1 N2 . . 95.1(2)
O2 Co1 N3 . . 87.8(2)
O2 Co1 N4 . . 87.80(10)
N1 Co1 N2 . . 87.5(2)
N1 Co1 N3 . . 90.5(2)
N1 Co1 N4 . . 93.8(2)
N2 Co1 N3 . . 93.1(2)
N2 Co1 N4 . . 90.10(10)
N3 Co1 N4 . . 174.80(10)
O3 Co2 O4 . . 83.80(10)
O3 Co2 N5 . . 93.5(2)
O3 Co2 N6 . . 178.0(2)
O3 Co2 N7 . . 87.8(2)
O3 Co2 N8 . . 88.70(10)
O4 Co2 N5 . . 176.9(2)
O4 Co2 N6 . . 94.6(2)
O4 Co2 N7 . . 88.2(2)
O4 Co2 N8 . . 87.4(2)
N5 Co2 N6 . . 88.1(2)
N5 Co2 N7 . . 90.3(2)
N5 Co2 N8 . . 94.0(2)
N6 Co2 N7 . . 93.4(2)
N6 Co2 N8 . . 90.0(2)
N7 Co2 N8 . . 174.6(2)
O5 Co3 O6 . . 83.5(2)
O5 Co3 N9 . . 178.3(2)
O5 Co3 N10 . . 94.0(2)
O5 Co3 N11 . . 87.1(2)
O5 Co3 N12 . . 89.5(2)
O6 Co3 N9 . . 94.8(2)
O6 Co3 N10 . . 177.1(2)
O6 Co3 N11 . . 87.8(2)
O6 Co3 N12 . . 87.2(2)
N9 Co3 N10 . . 87.7(2)
N9 Co3 N11 . . 92.9(2)
N9 Co3 N12 . . 90.4(2)
N10 Co3 N11 . . 90.6(2)
N10 Co3 N12 . . 94.3(2)
N11 Co3 N12 . . 174.3(2)
F11 F10 F12 2_655 2_655 97.0(10)
F11 F10 B3 2_655 . 58.0(10)
F12 F10 B3 2_655 . 53.4(9)
F10 F11 F12 2_655 2_655 148.0(10)
F10 F11 B3 2_655 . 78.0(10)
F12 F11 B3 2_655 . 74.0(10)
F10 F12 F11 2_655 2_655 106.0(10)
F10 F12 B3 2_655 . 52.1(6)
F11 F12 B3 2_655 . 55.6(9)
Co1 O1 C1 . . 126.8(3)
Co1 O2 C9 . . 126.3(3)
Co2 O3 C31 . . 127.3(3)
Co2 O4 C39 . . 126.6(3)
Co3 O5 C61 . . 127.0(3)
Co3 O6 C69 . . 127.1(4)
Co1 N1 C7 . . 128.0(3)
Co1 N1 C17 . . 110.8(3)
C7 N1 C17 . . 120.9(4)
Co1 N2 C15 . . 127.5(4)
Co1 N2 C18 . . 111.6(3)
C15 N2 C18 . . 120.8(4)
Co1 N3 C21 . . 119.2(3)
Co1 N3 C25 . . 122.6(3)
C21 N3 C25 . . 117.9(4)
Co1 N4 C26 . . 121.3(3)
Co1 N4 C30 . . 121.6(3)
C26 N4 C30 . . 117.0(4)
Co2 N5 C37 . . 128.3(3)
Co2 N5 C47 . . 110.5(3)
C37 N5 C47 . . 120.7(4)
Co2 N6 C45 . . 127.4(4)
Co2 N6 C48 . . 110.3(3)
C45 N6 C48 . . 122.1(4)
Co2 N7 C51 . . 122.4(3)
Co2 N7 C55 . . 120.8(3)
C51 N7 C55 . . 116.5(4)
Co2 N8 C56 . . 122.0(3)
Co2 N8 C60 . . 122.0(3)
C56 N8 C60 . . 115.8(4)
Co3 N9 C75 . . 127.4(4)
Co3 N9 C78 . . 111.2(3)
C75 N9 C78 . . 121.1(5)
Co3 N10 C67 . . 128.6(4)
Co3 N10 C77 . . 111.3(4)
C67 N10 C77 . . 119.9(5)
Co3 N11 C81 . . 122.0(4)
Co3 N11 C85 . . 120.7(4)
C81 N11 C85 . . 117.1(5)
Co3 N12 C86 . . 121.8(3)
Co3 N12 C90 . . 121.4(3)
C86 N12 C90 . . 116.5(4)
O1 C1 C2 . . 116.7(5)
O1 C1 C6 . . 125.2(4)
C2 C1 C6 . . 118.1(5)
C1 C2 C3 . . 120.9(6)
C2 C3 C4 . . 121.0(6)
C3 C4 C5 . . 119.7(6)
C4 C5 C6 . . 122.1(6)
C1 C6 C5 . . 117.9(5)
C1 C6 C7 . . 123.2(4)
C5 C6 C7 . . 118.9(5)
N1 C7 C6 . . 121.6(4)
N1 C7 C8 . . 122.2(5)
C6 C7 C8 . . 116.1(5)
O2 C9 C10 . . 114.1(5)
O2 C9 C14 . . 125.7(5)
C10 C9 C14 . . 120.2(5)
C9 C10 C11 . . 119.7(7)
C10 C11 C12 . . 120.9(7)
C11 C12 C13 . . 120.6(6)
C12 C13 C14 . . 121.3(7)
C9 C14 C13 . . 117.3(6)
C9 C14 C15 . . 122.9(5)
C13 C14 C15 . . 119.7(6)
N2 C15 C14 . . 122.2(5)
N2 C15 C16 . . 122.0(5)
C14 C15 C16 . . 115.8(5)
N1 C17 C18 . . 109.0(4)
N1 C17 C19 . . 111.1(4)
C18 C17 C19 . . 112.7(5)
N2 C18 C17 . . 108.8(4)
N2 C18 C20 . . 111.3(4)
C17 C18 C20 . . 111.9(4)
N3 C21 C22 . . 122.4(5)
C21 C22 C23 . . 119.6(6)
C22 C23 C24 . . 118.7(5)
C23 C24 C25 . . 118.6(5)
N3 C25 C24 . . 122.8(5)
N4 C26 C27 . . 123.6(5)
C26 C27 C28 . . 120.7(5)
C27 C28 C29 . . 115.9(4)
C28 C29 C30 . . 120.8(5)
N4 C30 C29 . . 121.9(4)
O3 C31 C32 . . 117.7(5)
O3 C31 C36 . . 125.2(5)
C32 C31 C36 . . 117.0(5)
C31 C32 C33 . . 123.6(6)
C32 C33 C34 . . 118.3(6)
C33 C34 C35 . . 120.2(6)
C34 C35 C36 . . 122.4(6)
C31 C36 C35 . . 118.0(5)
C31 C36 C37 . . 122.7(5)
C35 C36 C37 . . 119.3(5)
N5 C37 C36 . . 121.7(4)
N5 C37 C38 . . 119.2(5)
C36 C37 C38 . . 119.1(5)
O4 C39 C40 . . 114.8(5)
O4 C39 C44 . . 125.6(5)
C40 C39 C44 . . 119.6(5)
C39 C40 C41 . . 120.8(7)
C40 C41 C42 . . 119.2(7)
C41 C42 C43 . . 121.0(6)
C42 C43 C44 . . 122.3(7)
C39 C44 C43 . . 117.0(6)
C39 C44 C45 . . 122.8(5)
C43 C44 C45 . . 120.1(6)
N6 C45 C44 . . 122.7(5)
N6 C45 C46 . . 120.0(5)
C44 C45 C46 . . 117.3(5)
N5 C47 C48 . . 108.9(4)
N5 C47 C49 . . 112.4(4)
C48 C47 C49 . . 112.3(5)
N6 C48 C47 . . 109.2(4)
N6 C48 C50 . . 111.8(4)
C47 C48 C50 . . 112.9(5)
N7 C51 C52 . . 122.2(5)
C51 C52 C53 . . 120.3(6)
C52 C53 C54 . . 118.1(5)
C53 C54 C55 . . 118.4(5)
N7 C55 C54 . . 124.5(5)
N8 C56 C57 . . 123.6(4)
C56 C57 C58 . . 118.5(5)
C57 C58 C59 . . 118.3(5)
C58 C59 C60 . . 119.4(5)
N8 C60 C59 . . 124.4(5)
O5 C61 C62 . . 115.9(5)
O5 C61 C66 . . 125.4(5)
C62 C61 C66 . . 118.7(5)
C61 C62 C63 . . 121.1(6)
C62 C63 C64 . . 120.2(7)
C63 C64 C65 . . 120.5(7)
C64 C65 C66 . . 120.8(7)
C61 C66 C65 . . 118.4(6)
C61 C66 C67 . . 123.0(5)
C65 C66 C67 . . 118.6(6)
N10 C67 C66 . . 121.1(5)
N10 C67 C68 . . 121.2(6)
C66 C67 C68 . . 117.7(5)
O6 C69 C70 . . 115.6(6)
O6 C69 C74 . . 125.6(5)
C70 C69 C74 . . 118.8(6)
C69 C70 C71 . . 121.0(8)
C70 C71 C72 . . 121.3(8)
C71 C72 C73 . . 120.6(7)
C72 C73 C74 . . 119.9(8)
C69 C74 C73 . . 118.3(7)
C69 C74 C75 . . 122.9(5)
C73 C74 C75 . . 118.6(7)
N9 C75 C74 . . 122.1(6)
N9 C75 C76 . . 120.2(7)
C74 C75 C76 . . 117.5(6)
N10 C77 C78 . . 108.1(4)
N10 C77 C79 . . 112.3(5)
C78 C77 C79 . . 111.7(6)
N9 C78 C77 . . 108.7(5)
N9 C78 C80 . . 111.3(5)
C77 C78 C80 . . 112.4(5)
N11 C81 C82 . . 121.3(6)
C81 C82 C83 . . 119.9(6)
C82 C83 C84 . . 119.5(6)
C83 C84 C85 . . 118.5(7)
N11 C85 C84 . . 123.6(6)
N12 C86 C87 . . 122.7(5)
C86 C87 C88 . . 120.2(5)
C87 C88 C89 . . 117.4(5)
C88 C89 C90 . . 119.7(5)
N12 C90 C89 . . 123.4(5)
F1 B1 F2 . . 106.4(6)
F1 B1 F3 . . 109.7(7)
F1 B1 F4 . . 109.6(8)
F2 B1 F3 . . 112.1(7)
F2 B1 F4 . . 110.8(8)
F3 B1 F4 . . 108.2(6)
F5 B2 F6 . . 113.0(8)
F5 B2 F7 . . 108.6(7)
F5 B2 F8 . . 109.1(8)
F6 B2 F7 . . 110.4(7)
F6 B2 F8 . . 107.4(7)
F7 B2 F8 . . 108.3(7)
F9 B3 F10 . . 103.0(10)
F9 B3 F10 . 2_655 103.0(10)
F9 B3 F11 . . 113.0(10)
F9 B3 F11 . 2_655 113.0(10)
F9 B3 F12 . . 121.0(10)
F9 B3 F12 . 2_655 121.0(10)
F10 B3 F10 . 2_655 153(2)
F10 B3 F11 . . 123.0(10)
F10 B3 F11 . 2_655 43.3(7)
F10 B3 F12 . . 91.0(10)
F10 B3 F12 . 2_655 74.0(10)
F10 B3 F11 2_655 . 43.3(7)
F10 B3 F11 2_655 2_655 123.0(10)
F10 B3 F12 2_655 . 74.0(10)
F10 B3 F12 2_655 2_655 91.0(10)
F11 B3 F11 . 2_655 133(2)
F11 B3 F12 . . 103.0(10)
F11 B3 F12 . 2_655 50.0(9)
F11 B3 F12 2_655 . 50.0(9)
F11 B3 F12 2_655 2_655 103.0(10)
F12 B3 F12 . 2_655 117(2)

loop_
_geom_bond_atom_site_label_1
_geom_bond_atom_site_label_2
_geom_bond_site_symmetry_1
_geom_bond_site_symmetry_2
_geom_bond_distance
_geom_bond_publ_flag
Co1 O1 . . 1.877(3) ?
Co1 O2 . . 1.865(3) ?
Co1 N1 . . 1.911(4) ?
Co1 N2 . . 1.907(4) ?
Co1 N3 . . 2.006(4) ?
Co1 N4 . . 2.001(3) ?
Co2 O3 . . 1.883(3) ?
Co2 O4 . . 1.872(3) ?
Co2 N5 . . 1.909(4) ?
Co2 N6 . . 1.922(4) ?
Co2 N7 . . 1.989(4) ?
Co2 N8 . . 2.003(4) ?
Co3 O5 . . 1.878(3) ?
Co3 O6 . . 1.870(4) ?
Co3 N9 . . 1.911(4) ?
Co3 N10 . . 1.908(4) ?
Co3 N11 . . 1.978(4) ?
Co3 N12 . . 2.005(4) ?
F1 B1 . . 1.395(9) ?
F2 B1 . . 1.369(9) ?
F3 B1 . . 1.351(9) ?
F4 B1 . . 1.330(10) ?
F5 B2 . . 1.310(10) ?
F6 B2 . . 1.339(10) ?
F7 B2 . . 1.369(9) ?
F8 B2 . . 1.360(10) ?
F9 B3 . . 1.29(3) ?
F10 F11 . 2_655 1.050(10) ?
F10 F12 . 2_655 1.83(2) ?
F10 B3 . . 1.50(2) ?
F11 F12 . 2_655 1.21(2) ?
F11 B3 . . 1.30(2) ?
F12 B3 . . 1.52(2) ?
O1 C1 . . 1.306(6) ?
O2 C9 . . 1.333(6) ?
O3 C31 . . 1.287(6) ?
O4 C39 . . 1.308(6) ?
O5 C61 . . 1.302(6) ?
O6 C69 . . 1.305(6) ?
N1 C7 . . 1.319(6) ?
N1 C17 . . 1.489(6) ?
N2 C15 . . 1.311(7) ?
N2 C18 . . 1.481(6) ?
N3 C21 . . 1.341(7) ?
N3 C25 . . 1.334(7) ?
N4 C26 . . 1.322(6) ?
N4 C30 . . 1.332(6) ?
N5 C37 . . 1.308(6) ?
N5 C47 . . 1.497(6) ?
N6 C45 . . 1.288(6) ?
N6 C48 . . 1.495(6) ?
N7 C51 . . 1.358(7) ?
N7 C55 . . 1.342(6) ?
N8 C56 . . 1.332(6) ?
N8 C60 . . 1.319(6) ?
N9 C75 . . 1.295(7) ?
N9 C78 . . 1.485(7) ?
N10 C67 . . 1.310(7) ?
N10 C77 . . 1.487(7) ?
N11 C81 . . 1.337(7) ?
N11 C85 . . 1.367(8) ?
N12 C86 . . 1.351(6) ?
N12 C90 . . 1.326(6) ?
C1 C2 . . 1.417(7) ?
C1 C6 . . 1.421(7) ?
C2 C3 . . 1.371(8) ?
C3 C4 . . 1.373(10) ?
C4 C5 . . 1.357(9) ?
C5 C6 . . 1.418(8) ?
C6 C7 . . 1.460(7) ?
C7 C8 . . 1.500(7) ?
C9 C10 . . 1.409(8) ?
C9 C14 . . 1.397(8) ?
C10 C11 . . 1.368(9) ?
C11 C12 . . 1.350(10) ?
C12 C13 . . 1.370(10) ?
C13 C14 . . 1.402(8) ?
C14 C15 . . 1.485(8) ?
C15 C16 . . 1.517(8) ?
C17 C18 . . 1.512(7) ?
C17 C19 . . 1.503(7) ?
C18 C20 . . 1.524(7) ?
C21 C22 . . 1.383(7) ?
C22 C23 . . 1.342(9) ?
C23 C24 . . 1.407(9) ?
C24 C25 . . 1.366(7) ?
C26 C27 . . 1.376(7) ?
C27 C28 . . 1.358(8) ?
C28 C29 . . 1.383(8) ?
C29 C30 . . 1.387(7) ?
C31 C32 . . 1.394(7) ?
C31 C36 . . 1.425(8) ?
C32 C33 . . 1.368(9) ?
C33 C34 . . 1.390(10) ?
C34 C35 . . 1.352(9) ?
C35 C36 . . 1.405(8) ?
C36 C37 . . 1.459(7) ?
C37 C38 . . 1.515(7) ?
C39 C40 . . 1.428(8) ?
C39 C44 . . 1.408(8) ?
C40 C41 . . 1.357(9) ?
C41 C42 . . 1.400(10) ?
C42 C43 . . 1.350(10) ?
C43 C44 . . 1.411(8) ?
C44 C45 . . 1.480(8) ?
C45 C46 . . 1.531(8) ?
C47 C48 . . 1.513(7) ?
C47 C49 . . 1.495(8) ?
C48 C50 . . 1.519(8) ?
C51 C52 . . 1.361(7) ?
C52 C53 . . 1.369(9) ?
C53 C54 . . 1.394(9) ?
C54 C55 . . 1.351(7) ?
C56 C57 . . 1.379(7) ?
C57 C58 . . 1.379(8) ?
C58 C59 . . 1.346(8) ?
C59 C60 . . 1.368(7) ?
C61 C62 . . 1.416(8) ?
C61 C66 . . 1.414(8) ?
C62 C63 . . 1.375(9) ?
C63 C64 . . 1.390(10) ?
C64 C65 . . 1.370(10) ?
C65 C66 . . 1.434(9) ?
C66 C67 . . 1.481(8) ?
C67 C68 . . 1.499(8) ?
C69 C70 . . 1.408(8) ?
C69 C74 . . 1.393(9) ?
C70 C71 . . 1.347(10) ?
C71 C72 . . 1.340(10) ?
C72 C73 . . 1.380(10) ?
C73 C74 . . 1.422(9) ?
C74 C75 . . 1.499(9) ?
C75 C76 . . 1.529(9) ?
C77 C78 . . 1.536(9) ?
C77 C79 . . 1.493(8) ?
C78 C80 . . 1.539(9) ?
C81 C82 . . 1.416(8) ?
C82 C83 . . 1.350(10) ?
C83 C84 . . 1.380(10) ?
C84 C85 . . 1.367(8) ?
C86 C87 . . 1.363(7) ?
C87 C88 . . 1.369(8) ?
C88 C89 . . 1.369(7) ?
C89 C90 . . 1.371(8) ?

loop_
_geom_contact_atom_site_label_1
_geom_contact_atom_site_label_2
_geom_contact_distance
_geom_contact_site_symmetry_2
_geom_contact_publ_flag
F1 C18 3.276(6) 1_455 no
F1 C23 3.447(7) . no
F2 C47 3.293(7) 3_455 no
F2 C54 3.297(7) 1_455 no
F2 C38 3.383(8) 3_455 no
F3 C38 3.312(8) 3_455 no
F3 C51 3.331(7) . no
F3 C23 3.360(8) . no
F3 C52 3.439(8) . no
F3 C24 3.458(7) . no
F4 C16 3.458(9) 1_455 no
F5 C46 3.400(10) 3_555 no
F6 C22 3.283(7) 3_555 no
F6 C17 3.303(7) 3_455 no
F6 C8 3.458(8) 3_455 no
F7 C8 3.339(8) 3_455 no
F7 C53 3.368(7) . no
F7 C25 3.388(7) . no
F7 C24 3.463(8) . no
F7 C52 3.495(7) . no
F8 C48 3.300(7) 3_555 no
F8 C53 3.467(7) . no
F9 C68 3.240(10) . no
F9 C68 3.240(10) 2_655 no
F10 C84 3.19(2) 4_555 no
F10 C68 3.42(2) 2_655 no
F10 C73 3.45(2) 2_555 no
F11 C84 3.220(10) 3_555 no
F11 C77 3.260(10) . no
F11 C83 3.290(10) 3_555 no
F12 C83 3.36(2) 4_555 no
F12 C76 3.41(2) 1_655 no
F12 C84 3.46(2) 3_555 no
O1 O7w 3.080(9) . no
O1 C28 3.355(6) 2_656 no
O2 O7w 3.014(9) . no
O2 C28 3.488(6) 2_656 no
O3 O8w 3.130(10) . no
O3 C88 3.393(6) . no
O4 O8w 3.030(10) . no
O4 C88 3.445(6) . no
O5 O9w 3.070(10) 3_445 no
O5 C58 3.364(6) . no
O6 O9w 3.040(10) 3_445 no
O6 C58 3.493(6) . no
O7w O11w 2.960(10) . no
O8w O10w 3.00(2) . no
O8w O14w 3.21(4) . no
O9w O10w 2.96(2) . no
O9w O14w 3.11(4) . no
O10w O13w 3.02(2) . no
O10w O14w 3.12(4) . no
O11w O15w 3.09(2) . no
O13w C64 3.24(2) 3_455 no
O13w C63 3.28(2) 3_455 no
O13w C34 3.32(2) 3_455 no
O13w C33 3.36(2) 3_455 no
O13w C57 3.43(2) 3_455 no
O14w C88 3.42(4) . no
O15w C4 3.336(9) 3_455 no
O15w C4 3.336(9) 4_556 no
O15w C3 3.372(7) 3_455 no
O15w C3 3.372(7) 4_556 no
O15w C29 3.380(10) 3_455 no
O15w C29 3.380(10) 4_556 no
N4 C28 3.493(6) 2_656 no
N8 C88 3.481(7) . no
C27 C27 3.450(10) 2_656 no
C29 C29 3.430(10) 2_656 no
C57 C87 3.460(10) . no
C59 C89 3.473(9) . no

loop_
_geom_torsion_atom_site_label_1
_geom_torsion_atom_site_label_2
_geom_torsion_atom_site_label_3
_geom_torsion_atom_site_label_4
_geom_torsion_site_symmetry_2
_geom_torsion_site_symmetry_3
_geom_torsion_site_symmetry_4
_geom_torsion
_geom_torsion_publ_flag
Co1 O1 C1 C2 . . . 173.8(3) no
Co1 O1 C1 C6 . . . -6.2(7) no
Co1 O2 C9 C10 . . . 179.2(4) no
Co1 O2 C9 C14 . . . -0.7(7) no
Co1 N1 C7 C6 . . . -2.7(7) no
Co1 N1 C7 C8 . . . 173.8(4) no
Co1 N1 C17 C18 . . . 30.4(5) no
Co1 N1 C17 C19 . . . -94.4(5) no
Co1 N2 C15 C14 . . . 2.9(7) no
Co1 N2 C15 C16 . . . -178.4(4) no
Co1 N2 C18 C17 . . . 29.0(4) no
Co1 N2 C18 C20 . . . -94.7(4) no
Co1 N3 C21 C22 . . . 172.5(4) no
Co1 N3 C25 C24 . . . -173.9(4) no
Co1 N4 C26 C27 . . . 172.8(4) no
Co1 N4 C30 C29 . . . -173.1(4) no
Co2 O3 C31 C32 . . . 174.2(4) no
Co2 O3 C31 C36 . . . -7.1(7) no
Co2 O4 C39 C40 . . . 176.8(4) no
Co2 O4 C39 C44 . . . -2.3(7) no
Co2 N5 C37 C36 . . . -5.7(7) no
Co2 N5 C37 C38 . . . 175.9(4) no
Co2 N5 C47 C48 . . . 31.2(5) no
Co2 N5 C47 C49 . . . -93.9(5) no
Co2 N6 C45 C44 . . . 0.7(7) no
Co2 N6 C45 C46 . . . -178.0(4) no
Co2 N6 C48 C47 . . . 29.7(5) no
Co2 N6 C48 C50 . . . -96.0(4) no
Co2 N7 C51 C52 . . . -171.1(4) no
Co2 N7 C55 C54 . . . 172.0(4) no
Co2 N8 C56 C57 . . . -173.6(5) no
Co2 N8 C60 C59 . . . 174.1(4) no
Co3 O5 C61 C62 . . . 174.9(4) no
Co3 O5 C61 C66 . . . -5.0(7) no
Co3 O6 C69 C70 . . . -179.7(4) no
Co3 O6 C69 C74 . . . -0.9(8) no
Co3 N9 C75 C74 . . . 0.1(8) no
Co3 N9 C75 C76 . . . -176.3(5) no
Co3 N9 C78 C77 . . . 29.8(5) no
Co3 N9 C78 C80 . . . -94.5(5) no
Co3 N10 C67 C66 . . . -0.2(7) no
Co3 N10 C67 C68 . . . 179.2(4) no
Co3 N10 C77 C78 . . . 31.2(5) no
Co3 N10 C77 C79 . . . -92.3(6) no
Co3 N11 C81 C82 . . . -172.7(4) no
Co3 N11 C85 C84 . . . 172.6(5) no
Co3 N12 C86 C87 . . . -172.0(5) no
Co3 N12 C90 C89 . . . 173.2(5) no
F9 B3 F10 F11 . . 2_655 -110.0(10) no
F9 B3 F10 F12 . . 2_655 119.0(10) no
F9 B3 F10 F11 . 2_655 . -110.0(10) no
F9 B3 F11 F10 . . 2_655 84.0(10) no
F9 B3 F11 F12 . . 2_655 -112.2(9) no
F9 B3 F11 F10 . 2_655 . 84.0(10) no
F9 B3 F11 F12 . 2_655 . -112.2(9) no
F9 B3 F12 F10 . . 2_655 -95.0(10) no
F9 B3 F12 F11 . . 2_655 95.0(10) no
F9 B3 F12 F11 . 2_655 . 95.0(10) no
F10 F11 F12 B3 2_655 . . 31(3) no
F10 F11 B3 F11 2_655 . . -95.0(10) no
F10 F11 B3 F12 2_655 . . -163.0(10) no
F10 F11 B3 F12 2_655 . 2_655 -48.0(10) no
F10 F12 F11 B3 2_655 . . -9.0(10) no
F10 F12 B3 F11 2_655 . . 168.0(10) no
F10 F12 B3 F11 2_655 . 2_655 32.4(9) no
F10 F12 B3 F12 2_655 . . 84.0(10) no
F10 B3 F10 F11 . 2_655 . 69.0(10) no
F10 B3 F11 F12 . . 2_655 12(2) no
F10 B3 F11 F12 . 2_655 . 163.0(10) no
F10 B3 F12 F11 . . 2_655 -11.0(10) no
F10 B3 F12 F11 . 2_655 . -168.0(10) no
F11 F10 B3 F12 2_655 . . 130.0(10) no
F11 F10 B3 F12 2_655 . 2_655 12.0(10) no
F11 F12 B3 F12 2_655 . . -84.0(10) no
F11 B3 F10 F12 . . 2_655 -10.0(10) no
F11 B3 F11 F12 . 2_655 . 67.8(9) no
F12 F10 F11 B3 2_655 . . 38.0(10) no
F12 F11 F10 B3 2_655 . . -31(3) no
O1 Co1 O2 C9 . . . -177.3(4) no
O1 Co1 N1 C7 . . . -5.0(4) no
O1 Co1 N1 C17 . . . 169.0(3) no
O1 Co1 N2 C15 . . . -33(5) no
O1 Co1 N2 C18 . . . 143(4) no
O1 Co1 N3 C21 . . . -38.6(4) no
O1 Co1 N3 C25 . . . 135.0(4) no
O1 Co1 N4 C26 . . . -126.4(4) no
O1 Co1 N4 C30 . . . 49.6(4) no
O1 C1 C2 C3 . . . -176.3(5) no
O1 C1 C6 C5 . . . 175.1(5) no
O1 C1 C6 C7 . . . -4.5(7) no
O2 Co1 O1 C1 . . . -172.3(4) no
O2 Co1 N1 C7 . . . -37(3) no
O2 Co1 N1 C17 . . . 136(2) no
O2 Co1 N2 C15 . . . -4.6(4) no
O2 Co1 N2 C18 . . . 171.6(3) no
O2 Co1 N3 C21 . . . -122.0(4) no
O2 Co1 N3 C25 . . . 51.6(4) no
O2 Co1 N4 C26 . . . -43.0(4) no
O2 Co1 N4 C30 . . . 133.0(4) no
O2 C9 C10 C11 . . . 178.9(6) no
O2 C9 C14 C13 . . . 179.5(5) no
O2 C9 C14 C15 . . . -2.6(8) no
O3 Co2 O4 C39 . . . -176.8(4) no
O3 Co2 N5 C37 . . . -3.4(4) no
O3 Co2 N5 C47 . . . 169.1(3) no
O3 Co2 N6 C45 . . . -41(4) no
O3 Co2 N6 C48 . . . 133(4) no
O3 Co2 N7 C51 . . . 135.0(4) no
O3 Co2 N7 C55 . . . -37.8(4) no
O3 Co2 N8 C56 . . . 50.6(4) no
O3 Co2 N8 C60 . . . -123.7(4) no
O3 C31 C32 C33 . . . -174.0(6) no
O3 C31 C36 C35 . . . 174.5(5) no
O3 C31 C36 C37 . . . -5.0(8) no
O4 Co2 O3 C31 . . . -171.5(4) no
O4 Co2 N5 C37 . . . -30(3) no
O4 Co2 N5 C47 . . . 141(2) no
O4 Co2 N6 C45 . . . -3.6(4) no
O4 Co2 N6 C48 . . . 171.3(3) no
O4 Co2 N7 C51 . . . 51.2(4) no
O4 Co2 N7 C55 . . . -121.6(4) no
O4 Co2 N8 C56 . . . 134.4(4) no
O4 Co2 N8 C60 . . . -39.9(4) no
O4 C39 C40 C41 . . . 177.2(6) no
O4 C39 C44 C43 . . . -178.7(5) no
O4 C39 C44 C45 . . . -2.2(8) no
O5 Co3 O6 C69 . . . -176.9(4) no
O5 Co3 N9 C75 . . . -4(6) no
O5 Co3 N9 C78 . . . 168(5) no
O5 Co3 N10 C67 . . . -6.8(5) no
O5 Co3 N10 C77 . . . 167.6(3) no
O5 Co3 N11 C81 . . . 133.5(4) no
O5 Co3 N11 C85 . . . -41.5(4) no
O5 Co3 N12 C86 . . . 46.3(4) no
O5 Co3 N12 C90 . . . -127.6(4) no
O5 C61 C62 C63 . . . -175.4(6) no
O5 C61 C66 C65 . . . 174.8(5) no
O5 C61 C66 C67 . . . -5.4(9) no
O6 Co3 O5 C61 . . . -172.1(4) no
O6 Co3 N9 C75 . . . -2.7(5) no
O6 Co3 N9 C78 . . . 171.1(4) no
O6 Co3 N10 C67 . . . -36(3) no
O6 Co3 N10 C77 . . . 137(3) no
O6 Co3 N11 C81 . . . 49.8(4) no
O6 Co3 N11 C85 . . . -125.1(4) no
O6 Co3 N12 C86 . . . 129.8(4) no
O6 Co3 N12 C90 . . . -44.1(4) no
O6 C69 C70 C71 . . . 179.3(6) no
O6 C69 C74 C73 . . . -178.3(6) no
O6 C69 C74 C75 . . . -3.0(9) no
N1 Co1 O1 C1 . . . 9.4(4) no
N1 Co1 O2 C9 . . . -144(2) no
N1 Co1 N2 C15 . . . 173.7(4) no
N1 Co1 N2 C18 . . . -10.1(3) no
N1 Co1 N3 C21 . . . 55.5(4) no
N1 Co1 N3 C25 . . . -130.9(4) no
N1 Co1 N4 C26 . . . 139.6(4) no
N1 Co1 N4 C30 . . . -44.4(4) no
N1 C7 C6 C1 . . . 9.0(7) no
N1 C7 C6 C5 . . . -170.6(5) no
N1 C17 C18 N2 . . . -38.0(5) no
N1 C17 C18 C20 . . . 85.4(5) no
N2 Co1 O1 C1 . . . -143(4) no
N2 Co1 O2 C9 . . . 3.5(4) no
N2 Co1 N1 C7 . . . 174.2(4) no
N2 Co1 N1 C17 . . . -11.8(3) no
N2 Co1 N3 C21 . . . 143.0(4) no
N2 Co1 N3 C25 . . . -43.4(4) no
N2 Co1 N4 C26 . . . 52.1(4) no
N2 Co1 N4 C30 . . . -131.9(4) no
N2 C15 C14 C9 . . . 1.4(8) no
N2 C15 C14 C13 . . . 179.3(5) no
N2 C18 C17 C19 . . . 85.8(5) no
N3 Co1 O1 C1 . . . 99.7(4) no
N3 Co1 O2 C9 . . . -89.3(4) no
N3 Co1 N1 C7 . . . -92.7(4) no
N3 Co1 N1 C17 . . . 81.3(3) no
N3 Co1 N2 C15 . . . 83.4(4) no
N3 Co1 N2 C18 . . . -100.4(3) no
N3 Co1 N4 C26 . . . -75.0(10) no
N3 Co1 N4 C30 . . . 100.0(10) no
N3 C21 C22 C23 . . . 1.4(8) no
N3 C25 C24 C23 . . . 1.7(9) no
N4 Co1 O1 C1 . . . -84.3(4) no
N4 Co1 O2 C9 . . . 93.4(4) no
N4 Co1 N1 C7 . . . 84.3(4) no
N4 Co1 N1 C17 . . . -101.7(3) no
N4 Co1 N2 C15 . . . -92.5(4) no
N4 Co1 N2 C18 . . . 83.7(3) no
N4 Co1 N3 C21 . . . -89.0(10) no
N4 Co1 N3 C25 . . . 83.0(10) no
N4 C26 C27 C28 . . . 3.2(9) no
N4 C30 C29 C28 . . . -2.5(9) no
N5 Co2 O3 C31 . . . 9.9(4) no
N5 Co2 O4 C39 . . . -149(2) no
N5 Co2 N6 C45 . . . 175.0(4) no
N5 Co2 N6 C48 . . . -10.1(3) no
N5 Co2 N7 C51 . . . -131.5(4) no
N5 Co2 N7 C55 . . . 55.7(4) no
N5 Co2 N8 C56 . . . -42.8(4) no
N5 Co2 N8 C60 . . . 142.9(4) no
N5 C37 C36 C31 . . . 11.5(7) no
N5 C37 C36 C35 . . . -168.0(5) no
N5 C47 C48 N6 . . . -39.2(5) no
N5 C47 C48 C50 . . . 85.8(5) no
N6 Co2 O3 C31 . . . -133(4) no
N6 Co2 O4 C39 . . . 4.4(4) no
N6 Co2 N5 C37 . . . 175.4(4) no
N6 Co2 N5 C47 . . . -12.1(3) no
N6 Co2 N7 C51 . . . -43.4(4) no
N6 Co2 N7 C55 . . . 143.8(4) no
N6 Co2 N8 C56 . . . -130.9(4) no
N6 Co2 N8 C60 . . . 54.8(4) no
N6 C45 C44 C39 . . . 3.0(8) no
N6 C45 C44 C43 . . . 179.4(5) no
N6 C48 C47 C49 . . . 86.0(5) no
N7 Co2 O3 C31 . . . 100.1(4) no
N7 Co2 O4 C39 . . . -88.9(4) no
N7 Co2 N5 C37 . . . -91.2(4) no
N7 Co2 N5 C47 . . . 81.3(3) no
N7 Co2 N6 C45 . . . 84.8(4) no
N7 Co2 N6 C48 . . . -100.3(3) no
N7 Co2 N8 C56 . . . 99.0(10) no
N7 Co2 N8 C60 . . . -74.0(10) no
N7 C51 C52 C53 . . . -1.7(9) no
N7 C55 C54 C53 . . . 0.2(9) no
N8 Co2 O3 C31 . . . -84.0(4) no
N8 Co2 O4 C39 . . . 94.2(4) no
N8 Co2 N5 C37 . . . 85.5(4) no
N8 Co2 N5 C47 . . . -101.9(3) no
N8 Co2 N6 C45 . . . -91.0(4) no
N8 Co2 N6 C48 . . . 83.9(3) no
N8 Co2 N7 C51 . . . 85.0(10) no
N8 Co2 N7 C55 . . . -87.0(10) no
N8 C56 C57 C58 . . . 0.0(10) no
N8 C60 C59 C58 . . . -1.2(9) no
N9 Co3 O5 C61 . . . -169(5) no
N9 Co3 O6 C69 . . . 3.2(4) no
N9 Co3 N10 C67 . . . 173.2(5) no
N9 Co3 N10 C77 . . . -12.4(4) no
N9 Co3 N11 C81 . . . -44.8(5) no
N9 Co3 N11 C85 . . . 140.2(4) no
N9 Co3 N12 C86 . . . -135.5(4) no
N9 Co3 N12 C90 . . . 50.7(4) no
N9 C75 C74 C69 . . . 3.4(9) no
N9 C75 C74 C73 . . . 178.6(6) no
N9 C78 C77 N10 . . . -39.0(6) no
N9 C78 C77 C79 . . . 84.9(6) no
N10 Co3 O5 C61 . . . 9.4(4) no
N10 Co3 O6 C69 . . . -146(3) no
N10 Co3 N9 C75 . . . 175.8(5) no
N10 Co3 N9 C78 . . . -10.4(4) no
N10 Co3 N11 C81 . . . -132.6(5) no
N10 Co3 N11 C85 . . . 52.4(4) no
N10 Co3 N12 C86 . . . -47.7(4) no
N10 Co3 N12 C90 . . . 138.5(4) no
N10 C67 C66 C61 . . . 7.9(8) no
N10 C67 C66 C65 . . . -172.3(5) no
N10 C77 C78 C80 . . . 84.6(6) no
N11 Co3 O5 C61 . . . 99.8(4) no
N11 Co3 O6 C69 . . . -89.5(4) no
N11 Co3 N9 C75 . . . 85.3(5) no
N11 Co3 N9 C78 . . . -100.9(4) no
N11 Co3 N10 C67 . . . -94.0(5) no
N11 Co3 N10 C77 . . . 80.4(4) no
N11 Co3 N12 C86 . . . 100.0(10) no
N11 Co3 N12 C90 . . . -73.0(10) no
N11 C81 C82 C83 . . . 0.2(10) no
N11 C85 C84 C83 . . . .0(10) no
N12 Co3 O5 C61 . . . -84.9(4) no
N12 Co3 O6 C69 . . . 93.3(4) no
N12 Co3 N9 C75 . . . -89.9(5) no
N12 Co3 N9 C78 . . . 83.9(4) no
N12 Co3 N10 C67 . . . 83.0(5) no
N12 Co3 N10 C77 . . . -102.6(4) no
N12 Co3 N11 C81 . . . 79.0(10) no
N12 Co3 N11 C85 . . . -95.0(10) no
N12 C86 C87 C88 . . . -1.0(10) no
N12 C90 C89 C88 . . . -1.2(10) no
C1 C2 C3 C4 . . . .0(10) no
C1 C6 C5 C4 . . . 1.7(9) no
C1 C6 C7 C8 . . . -167.7(5) no
C2 C1 C6 C5 . . . -4.9(7) no
C2 C1 C6 C7 . . . 175.5(5) no
C2 C3 C4 C5 . . . -4.0(10) no
C3 C2 C1 C6 . . . 3.7(8) no
C3 C4 C5 C6 . . . 2.0(10) no
C4 C5 C6 C7 . . . -178.6(6) no
C5 C6 C7 C8 . . . 12.7(7) no
C6 C7 N1 C17 . . . -176.2(4) no
C7 N1 C17 C18 . . . -155.1(4) no
C7 N1 C17 C19 . . . 80.1(6) no
C8 C7 N1 C17 . . . 0.3(7) no
C9 C10 C11 C12 . . . 2.0(10) no
C9 C14 C13 C12 . . . 1.2(9) no
C9 C14 C15 C16 . . . -177.4(5) no
C10 C9 C14 C13 . . . -0.4(8) no
C10 C9 C14 C15 . . . 177.5(5) no
C10 C11 C12 C13 . . . -1.0(10) no
C11 C10 C9 C14 . . . -1.2(9) no
C11 C12 C13 C14 . . . .0(10) no
C12 C13 C14 C15 . . . -176.8(6) no
C13 C14 C15 C16 . . . 0.5(7) no
C14 C15 N2 C18 . . . -173.0(4) no
C15 N2 C18 C17 . . . -154.4(4) no
C15 N2 C18 C20 . . . 81.8(5) no
C16 C15 N2 C18 . . . 5.7(7) no
C19 C17 C18 C20 . . . -150.8(4) no
C21 N3 C25 C24 . . . -0.2(8) no
C21 C22 C23 C24 . . . 0.1(9) no
C22 C21 N3 C25 . . . -1.3(7) no
C22 C23 C24 C25 . . . -1.6(9) no
C26 N4 C30 C29 . . . 3.0(7) no
C26 C27 C28 C29 . . . -2.4(8) no
C27 C26 N4 C30 . . . -3.3(7) no
C27 C28 C29 C30 . . . 2.1(8) no
C31 C32 C33 C34 . . . -2.6(10) no
C31 C36 C35 C34 . . . 2.1(9) no
C31 C36 C37 C38 . . . -170.1(5) no
C32 C31 C36 C35 . . . -6.8(7) no
C32 C31 C36 C37 . . . 173.7(5) no
C32 C33 C34 C35 . . . -2.0(10) no
C33 C32 C31 C36 . . . 7.3(8) no
C33 C34 C35 C36 . . . 2.0(10) no
C34 C35 C36 C37 . . . -178.3(6) no
C35 C36 C37 C38 . . . 10.4(7) no
C36 C37 N5 C47 . . . -177.6(4) no
C37 N5 C47 C48 . . . -155.6(4) no
C37 N5 C47 C49 . . . 79.3(6) no
C38 C37 N5 C47 . . . 4.0(7) no
C39 C40 C41 C42 . . . 3.0(10) no
C39 C44 C43 C42 . . . -0.8(10) no
C39 C44 C45 C46 . . . -178.3(5) no
C40 C39 C44 C43 . . . 2.2(8) no
C40 C39 C44 C45 . . . 178.7(5) no
C40 C41 C42 C43 . . . -1.0(10) no
C41 C40 C39 C44 . . . -3.5(9) no
C41 C42 C43 C44 . . . .0(10) no
C42 C43 C44 C45 . . . -177.4(7) no
C43 C44 C45 C46 . . . -1.9(8) no
C44 C45 N6 C48 . . . -173.7(4) no
C45 N6 C48 C47 . . . -155.1(4) no
C45 N6 C48 C50 . . . 79.2(6) no
C46 C45 N6 C48 . . . 7.6(7) no
C49 C47 C48 C50 . . . -149.0(5) no
C51 N7 C55 C54 . . . -1.2(8) no
C51 C52 C53 C54 . . . 0.5(9) no
C52 C51 N7 C55 . . . 1.9(8) no
C52 C53 C54 C55 . . . 0.2(9) no
C56 N8 C60 C59 . . . -0.5(8) no
C56 C57 C58 C59 . . . -1.8(10) no
C57 C56 N8 C60 . . . 1.1(8) no
C57 C58 C59 C60 . . . 2.3(9) no
C61 C62 C63 C64 . . . .0(10) no
C61 C66 C65 C64 . . . 1.0(10) no
C61 C66 C67 C68 . . . -171.5(5) no
C62 C61 C66 C65 . . . -5.1(8) no
C62 C61 C66 C67 . . . 174.7(5) no
C62 C63 C64 C65 . . . -3.0(10) no
C63 C62 C61 C66 . . . 4.5(9) no
C63 C64 C65 C66 . . . 2.0(10) no
C64 C65 C66 C67 . . . -178.1(7) no
C65 C66 C67 C68 . . . 8.3(8) no
C66 C67 N10 C77 . . . -174.2(5) no
C67 N10 C77 C78 . . . -153.8(5) no
C67 N10 C77 C79 . . . 82.6(7) no
C68 C67 N10 C77 . . . 5.2(8) no
C69 C70 C71 C72 . . . -1.0(10) no
C69 C74 C73 C72 . . . .0(10) no
C69 C74 C75 C76 . . . 179.8(6) no
C70 C69 C74 C73 . . . 0.5(9) no
C70 C69 C74 C75 . . . 175.7(6) no
C70 C71 C72 C73 . . . 1.0(10) no
C71 C70 C69 C74 . . . 0.5(10) no
C71 C72 C73 C74 . . . .0(10) no
C72 C73 C74 C75 . . . -176.1(7) no
C73 C74 C75 C76 . . . -4.9(9) no
C74 C75 N9 C78 . . . -173.2(5) no
C75 N9 C78 C77 . . . -155.9(5) no
C75 N9 C78 C80 . . . 79.8(6) no
C76 C75 N9 C78 . . . 10.5(9) no
C79 C77 C78 C80 . . . -151.4(5) no
C81 N11 C85 C84 . . . -2.6(9) no
C81 C82 C83 C84 . . . -2.0(10) no
C82 C81 N11 C85 . . . 2.5(8) no
C82 C83 C84 C85 . . . 2.0(10) no
C86 N12 C90 C89 . . . -1.0(8) no
C86 C87 C88 C89 . . . -1.0(10) no
C87 C86 N12 C90 . . . 2.2(9) no
C87 C88 C89 C90 . . . 2.2(9) no
